data_1550211
loop_
_publ_author_name
'Louis, Marine'
'Sethy, Ramarani'
'Kumar, Jatish'
'Katao, Shouhei'
'Guillot, R\'egis'
'Nakashima, Takuya'
'Allain, Cl\'emence'
'Kawai, Tsuyoshi'
'M\'etivier, R\'emi'

_publ_section_title
;
 Mechano-responsive circularly polarized luminescence of organic
 solid-state chiral emitters
;
_journal_name_full 'Chemical Science'
_journal_paper_doi 10.1039/C8SC04026E
_journal_year 2019
_chemical_absolute_configuration rm
_chemical_formula_moiety 'C23 H26 B F2 N O4'
_chemical_formula_sum 'C23 H26 B F2 N O4'
_chemical_formula_weight 429.27
_space_group_crystal_system triclinic
_space_group_IT_number 1
_space_group_name_Hall 'P 1'
_space_group_name_H-M_alt 'P 1'
_symmetry_space_group_name_Hall 'P 1'
_symmetry_space_group_name_H-M 'P 1'
_atom_sites_solution_hydrogens geom
_atom_sites_solution_primary direct
_atom_sites_solution_secondary difmap
_audit_update_record
;
2018-06-21 deposited with the CCDC.
2018-10-26 downloaded from the CCDC.
;
_cell_angle_alpha 92.916(7)
_cell_angle_beta 103.825(7)
_cell_angle_gamma 90.900(6)
_cell_formula_units_Z 4
_cell_length_a 10.235(2)
_cell_length_b 10.796(2)
_cell_length_c 20.224(5)
_cell_measurement_reflns_used 8699
_cell_measurement_temperature 123
_cell_measurement_theta_max 25.43
_cell_measurement_theta_min 2.08
_cell_volume 2166.2(8)
_computing_cell_refinement 'RAPID AUTO'
_computing_data_collection 'RAPID AUTO (Rigaku, ????)'
_computing_data_reduction 'RAPID AUTO'
_computing_molecular_graphics 'CrystalStructure 4.2.5'
_computing_publication_material 'CrystalStructure 4.2.5 (Rigaku, 2017)'
_computing_structure_refinement 'SHELXL Version 2016/6 (Sheldrick, 2008)'
_computing_structure_solution 'SIR2011 (Burla, et al., 2012)'
_diffrn_ambient_temperature 123
_diffrn_detector_area_resol_mean 10.000
_diffrn_measured_fraction_theta_full 1.000
_diffrn_measured_fraction_theta_max 0.999
_diffrn_measurement_device_type 'Rigaku R-AXIS RAPID'
_diffrn_measurement_method \w
_diffrn_radiation_type 'Mo K\a'
_diffrn_radiation_wavelength 0.71075
_diffrn_reflns_av_R_equivalents 0.2029
_diffrn_reflns_Laue_measured_fraction_full 1.000
_diffrn_reflns_Laue_measured_fraction_max 0.999
_diffrn_reflns_limit_h_max 12
_diffrn_reflns_limit_h_min -12
_diffrn_reflns_limit_k_max 12
_diffrn_reflns_limit_k_min -13
_diffrn_reflns_limit_l_max 24
_diffrn_reflns_limit_l_min -24
_diffrn_reflns_number 29063
_diffrn_reflns_point_group_measured_fraction_full 0.933
_diffrn_reflns_point_group_measured_fraction_max 0.931
_diffrn_reflns_theta_full 25.242
_diffrn_reflns_theta_max 25.350
_diffrn_reflns_theta_min 1.890
_diffrn_standards_number 0
_exptl_absorpt_coefficient_mu 0.100
_exptl_absorpt_correction_T_max 0.999
_exptl_absorpt_correction_T_min 0.047
_exptl_absorpt_correction_type multi-scan
_exptl_absorpt_process_details 'ABSCOR (Rigaku, 1995)'
_exptl_crystal_colour yellow
_exptl_crystal_density_diffrn 1.316
_exptl_crystal_density_method 'not measured'
_exptl_crystal_description platelet
_exptl_crystal_F_000 904.00
_exptl_crystal_size_max 0.100
_exptl_crystal_size_mid 0.100
_exptl_crystal_size_min 0.010
_refine_diff_density_max 0.42
_refine_diff_density_min -0.41
_refine_ls_abs_structure_details
;
 Flack x determined using 1076 quotients [(I+)-(I-)]/[(I+)+(I-)]
 (Parsons, Flack and Wagner, Acta Cryst. B69 (2013) 249-259).
;
_refine_ls_abs_structure_Flack -0.4(10)
_refine_ls_extinction_method none
_refine_ls_goodness_of_fit_ref 0.956
_refine_ls_hydrogen_treatment constr
_refine_ls_number_parameters 1109
_refine_ls_number_reflns 14731
_refine_ls_number_restraints 19
_refine_ls_R_factor_all 0.2796
_refine_ls_R_factor_gt 0.1338
_refine_ls_shift/su_max 0.613
_refine_ls_structure_factor_coef Fsqd
_refine_ls_weighting_details 'w = 1/[\s^2^(Fo^2^)+(0.1654P)^2^] where P=(Fo^2^+2Fc^2^)/3'
_refine_ls_weighting_scheme calc
_refine_ls_wR_factor_gt 0.3003
_refine_ls_wR_factor_ref 0.3931
_reflns_Friedel_coverage 0.863
_reflns_Friedel_fraction_full 0.866
_reflns_Friedel_fraction_max 0.862
_reflns_number_gt 4963
_reflns_number_total 14731
_reflns_threshold_expression F^2^>2.0\s(F^2^)
_cod_data_source_file c8sc04026e2.cif
_cod_data_source_block DFB_Hexylamine(blue)_4
_cod_original_cell_volume 2166.0(8)
_cod_database_code 1550211

loop_
_space_group_symop_id
_space_group_symop_operation_xyz
1 +X,+Y,+Z

loop_
_atom_site_label
_atom_site_type_symbol
_atom_site_fract_x
_atom_site_fract_y
_atom_site_fract_z
_atom_site_U_iso_or_equiv
_atom_site_adp_type
_atom_site_occupancy
_atom_site_site_symmetry_order
_atom_site_calc_flag
_atom_site_refinement_flags_posn
_atom_site_refinement_flags_adp
F1 F 0.7383(11) 0.7347(11) 0.2803(7) 0.088(4) Uani 1 1 d . .
F2 F 0.9432(12) 0.6995(11) 0.3506(8) 0.097(5) Uani 1 1 d . .
F3 F 0.2224(12) 0.1827(13) 0.2758(7) 0.102(5) Uani 1 1 d . .
F4 F 0.4352(11) 0.2200(10) 0.3477(9) 0.098(5) Uani 1 1 d . .
F5 F -0.0558(10) 0.7453(10) 0.6188(6) 0.065(3) Uani 1 1 d . .
F6 F 0.1492(12) 0.7245(11) 0.6925(7) 0.078(4) Uani 1 1 d . .
F7 F 0.4509(11) 1.2303(11) 0.6205(7) 0.083(4) Uani 1 1 d . .
F8 F 0.6582(13) 1.2644(11) 0.6902(7) 0.092(4) Uani 1 1 d . .
O1 O 0.7490(15) 0.6404(14) 0.3810(9) 0.089(5) Uani 1 1 d . .
O2 O 0.8225(13) 0.5325(11) 0.2896(7) 0.056(4) Uani 1 1 d . .
O3 O 0.4342(13) 0.6038(14) 0.6109(8) 0.076(4) Uani 1 1 d . .
O4 O 0.9384(16) -0.0352(17) 0.1377(11) 0.126(8) Uani 1 1 d . .
O5 O 0.2515(15) 0.2851(13) 0.3862(8) 0.076(5) Uani 1 1 d . .
O6 O 0.3185(12) 0.3873(13) 0.2920(6) 0.053(3) Uani 1 1 d . .
O7 O -0.0635(14) 0.3541(12) 0.6123(7) 0.069(4) Uani 1 1 d . .
O8 O 0.4311(13) 0.9083(12) 0.1299(8) 0.067(4) Uani 1 1 d . .
O9 O 0.1349(13) 0.7996(13) 0.5822(8) 0.075(5) Uani 1 1 d . .
O10 O 0.0660(14) 0.9220(15) 0.6766(10) 0.106(7) Uani 1 1 d . .
O11 O 0.4441(13) 0.8266(12) 0.3578(9) 0.077(5) Uani 1 1 d . .
O12 O -0.0444(13) 1.4807(14) 0.8311(9) 0.081(5) Uani 1 1 d . .
O13 O 0.6417(12) 1.1594(12) 0.5844(8) 0.069(4) Uani 1 1 d . .
O14 O 0.5631(13) 1.0715(13) 0.6752(10) 0.094(6) Uani 1 1 d . .
O15 O 0.9488(13) 1.0866(14) 0.3556(9) 0.086(5) Uani 1 1 d . .
O16 O 0.4553(12) 0.5340(14) 0.8347(9) 0.085(5) Uani 1 1 d . .
N1 N 0.7260(16) -0.093(2) 0.1148(12) 0.095(7) Uani 1 1 d . .
H1 H 0.645040 -0.078908 0.120795 0.114 Uiso 1 1 calc R U
N2 N 0.2231(15) 0.9683(13) 0.1230(9) 0.062(5) Uani 1 1 d . .
H2 H 0.144833 0.962545 0.133682 0.074 Uiso 1 1 calc R U
N3 N 0.1874(19) 1.5188(18) 0.8636(12) 0.103(8) Uani 1 1 d . .
H3 H 0.262842 1.487490 0.857543 0.123 Uiso 1 1 calc R U
N4 N 0.6672(18) 0.459(2) 0.8462(12) 0.106(8) Uani 1 1 d . .
H4 H 0.742694 0.466848 0.833108 0.128 Uiso 1 1 calc R U
C1 C 0.681(2) 0.548(2) 0.3902(13) 0.073(7) Uani 1 1 d . .
C2 C 0.6665(19) 0.450(2) 0.3444(13) 0.077(8) Uani 1 1 d . .
H2A H 0.601592 0.386549 0.345548 0.092 Uiso 1 1 calc R U
C3 C 0.7425(19) 0.436(2) 0.2954(10) 0.064(7) Uani 1 1 d . .
C4 C 0.609(2) 0.559(2) 0.4472(15) 0.101(10) Uani 1 1 d . .
C5 C 0.6328(19) 0.663(3) 0.4878(13) 0.088(8) Uani 1 1 d . .
H5 H 0.692532 0.724773 0.479273 0.106 Uiso 1 1 calc R U
C6 C 0.573(2) 0.682(2) 0.5426(16) 0.107(11) Uani 1 1 d . .
H6 H 0.585804 0.757442 0.569820 0.128 Uiso 1 1 calc R U
C7 C 0.495(4) 0.588(3) 0.5550(16) 0.121(11) Uani 1 1 d . .
C8 C 0.4733(19) 0.475(2) 0.5189(14) 0.083(8) Uani 1 1 d . .
H8 H 0.422021 0.410428 0.531595 0.100 Uiso 1 1 calc R U
C9 C 0.5321(18) 0.4593(15) 0.4604(10) 0.051(5) Uani 1 1 d . .
H9 H 0.519145 0.384523 0.432480 0.062 Uiso 1 1 calc R U
C10 C 0.350(2) 0.517(2) 0.6260(15) 0.108(10) Uani 1 1 d . .
H10A H 0.318104 0.458409 0.586322 0.130 Uiso 1 1 calc R U
H10B H 0.272918 0.557098 0.637700 0.130 Uiso 1 1 calc R U
H10C H 0.398376 0.471205 0.664748 0.130 Uiso 1 1 calc R U
C11 C 0.7567(17) 0.3311(17) 0.2554(9) 0.045(5) Uani 1 1 d . .
C12 C 0.6761(18) 0.2303(15) 0.2505(8) 0.043(4) Uani 1 1 d . .
H12 H 0.607099 0.234596 0.274669 0.052 Uiso 1 1 calc R U
C13 C 0.6851(17) 0.112(2) 0.2105(13) 0.089(9) Uani 1 1 d . .
H13 H 0.616253 0.048731 0.202733 0.107 Uiso 1 1 calc R U
C14 C 0.797(2) 0.098(2) 0.1857(13) 0.088(8) Uani 1 1 d . .
C15 C 0.8817(16) 0.2067(18) 0.1873(12) 0.076(7) Uani 1 1 d . .
H15 H 0.950626 0.201153 0.163108 0.091 Uiso 1 1 calc R U
C16 C 0.868(2) 0.325(2) 0.2237(14) 0.089(8) Uani 1 1 d . .
H16 H 0.929603 0.393049 0.226227 0.107 Uiso 1 1 calc R U
C17 C 0.8164(19) -0.008(2) 0.1429(11) 0.059(6) Uani 1 1 d . .
C18 C 0.7348(18) -0.203(2) 0.0770(13) 0.082(8) Uani 1 1 d D .
H18 H 0.830744 -0.210965 0.074489 0.098 Uiso 1 1 calc R U
C19 C 0.649(3) -0.204(3) 0.0043(14) 0.120(11) Uani 1 1 d D .
H19A H 0.553182 -0.200706 0.006490 0.144 Uiso 1 1 calc R U
H19B H 0.660312 -0.284428 -0.019052 0.144 Uiso 1 1 calc R U
C20 C 0.675(4) -0.101(4) -0.040(2) 0.21(2) Uani 1 1 d D .
H20A H 0.594074 -0.092150 -0.077625 0.251 Uiso 1 1 calc R U
H20B H 0.690763 -0.021367 -0.012378 0.251 Uiso 1 1 calc R U
C21 C 0.795(3) -0.122(3) -0.071(2) 0.19(2) Uani 1 1 d D .
H21A H 0.777234 -0.199221 -0.101068 0.231 Uiso 1 1 calc R U
H21B H 0.875104 -0.135932 -0.033945 0.231 Uiso 1 1 calc R U
C22 C 0.831(3) -0.016(3) -0.114(2) 0.166(16) Uani 1 1 d D .
H22A H 0.840452 0.062537 -0.086266 0.199 Uiso 1 1 calc R U
H22B H 0.758659 -0.010306 -0.154950 0.199 Uiso 1 1 calc R U
H22C H 0.915507 -0.033826 -0.126212 0.199 Uiso 1 1 calc R U
C23 C 0.693(4) -0.323(2) 0.1092(19) 0.161(16) Uani 1 1 d . .
H23A H 0.596797 -0.320864 0.108712 0.193 Uiso 1 1 calc R U
H23B H 0.745770 -0.326027 0.156310 0.193 Uiso 1 1 calc R U
H23C H 0.709434 -0.396909 0.082509 0.193 Uiso 1 1 calc R U
C24 C 0.167(2) 0.384(3) 0.3835(14) 0.098(11) Uani 1 1 d . .
C25 C 0.156(2) 0.493(2) 0.3445(14) 0.078(8) Uani 1 1 d . .
H25 H 0.100753 0.562408 0.348075 0.094 Uiso 1 1 calc R U
C26 C 0.237(3) 0.478(2) 0.3027(16) 0.102(10) Uani 1 1 d . .
C27 C 0.1070(19) 0.3736(18) 0.4460(10) 0.050(5) Uani 1 1 d . .
C28 C 0.1290(17) 0.282(3) 0.4899(12) 0.088(10) Uani 1 1 d . .
H28 H 0.186636 0.217323 0.482764 0.106 Uiso 1 1 calc R U
C29 C 0.073(2) 0.2789(17) 0.5436(12) 0.071(7) Uani 1 1 d . .
H29 H 0.090149 0.210925 0.572170 0.085 Uiso 1 1 calc R U
C30 C -0.0088(17) 0.369(2) 0.5583(14) 0.078(7) Uani 1 1 d . .
C31 C -0.0275(19) 0.4808(19) 0.5164(12) 0.063(6) Uani 1 1 d . .
H31 H -0.075108 0.550768 0.527195 0.076 Uiso 1 1 calc R U
C32 C 0.0271(19) 0.475(2) 0.4629(16) 0.098(9) Uani 1 1 d . .
H32 H 0.012977 0.542601 0.433729 0.117 Uiso 1 1 calc R U
C33 C -0.148(3) 0.4477(19) 0.6329(17) 0.110(11) Uani 1 1 d . .
H33A H -0.233785 0.448322 0.598669 0.132 Uiso 1 1 calc R U
H33B H -0.102549 0.529242 0.636779 0.132 Uiso 1 1 calc R U
H33C H -0.164679 0.428730 0.677056 0.132 Uiso 1 1 calc R U
C34 C 0.247(2) 0.577(2) 0.2617(12) 0.075(7) Uani 1 1 d . .
C35 C 0.161(3) 0.673(2) 0.2502(13) 0.094(9) Uani 1 1 d . .
H35 H 0.081878 0.667273 0.267110 0.113 Uiso 1 1 calc R U
C36 C 0.179(2) 0.782(2) 0.2142(14) 0.088(8) Uani 1 1 d . .
H36 H 0.120450 0.850277 0.211547 0.105 Uiso 1 1 calc R U
C37 C 0.296(2) 0.782(2) 0.1814(10) 0.069(6) Uani 1 1 d . .
C38 C 0.3822(18) 0.6870(19) 0.1971(12) 0.080(8) Uani 1 1 d . .
H38 H 0.458527 0.686765 0.178107 0.096 Uiso 1 1 calc R U
C39 C 0.3717(18) 0.6078(17) 0.2310(11) 0.054(5) Uani 1 1 d . .
H39 H 0.445975 0.554633 0.242091 0.064 Uiso 1 1 calc R U
C40 C 0.310(2) 0.883(3) 0.1464(14) 0.084(8) Uani 1 1 d . .
C41 C 0.2414(19) 1.0744(18) 0.0800(9) 0.061(6) Uani 1 1 d D .
H41 H 0.294884 1.044607 0.047235 0.073 Uiso 1 1 calc R U
C42 C 0.314(3) 1.1878(18) 0.1205(13) 0.097(9) Uani 1 1 d D .
H42A H 0.401002 1.160323 0.147807 0.117 Uiso 1 1 calc R U
H42B H 0.260410 1.215130 0.153181 0.117 Uiso 1 1 calc R U
C43 C 0.343(2) 1.3011(17) 0.0847(12) 0.083(7) Uani 1 1 d D .
H43A H 0.256606 1.341786 0.066695 0.100 Uiso 1 1 calc R U
H43B H 0.399905 1.360009 0.119219 0.100 Uiso 1 1 calc R U
C44 C 0.411(3) 1.280(3) 0.0274(17) 0.174(18) Uani 1 1 d D .
H44A H 0.355755 1.219052 -0.006637 0.209 Uiso 1 1 calc R U
H44B H 0.413280 1.358895 0.004764 0.209 Uiso 1 1 calc R U
C45 C 0.550(2) 1.235(4) 0.0477(17) 0.166(15) Uani 1 1 d D .
H45A H 0.556252 1.178695 0.085024 0.199 Uiso 1 1 calc R U
H45B H 0.612943 1.305166 0.062947 0.199 Uiso 1 1 calc R U
H45C H 0.571890 1.189647 0.008656 0.199 Uiso 1 1 calc R U
C46 C 0.0995(19) 1.1104(18) 0.0381(12) 0.078(7) Uani 1 1 d . .
H46A H 0.048784 1.147805 0.069055 0.093 Uiso 1 1 calc R U
H46B H 0.050846 1.035900 0.014321 0.093 Uiso 1 1 calc R U
H46C H 0.110023 1.170107 0.004710 0.093 Uiso 1 1 calc R U
C47 C 0.2208(18) 0.8934(19) 0.5798(14) 0.074(7) Uani 1 1 d . .
C48 C 0.2253(19) 1.0030(19) 0.6233(12) 0.076(7) Uani 1 1 d . .
H48 H 0.287529 1.068521 0.621940 0.091 Uiso 1 1 calc R U
C49 C 0.143(2) 1.0156(19) 0.6667(13) 0.073(7) Uani 1 1 d . .
C50 C 0.272(2) 0.885(2) 0.5211(10) 0.059(6) Uani 1 1 d . .
C51 C 0.256(2) 0.7751(18) 0.4796(12) 0.067(7) Uani 1 1 d . .
H51 H 0.202944 0.709285 0.489593 0.080 Uiso 1 1 calc R U
C52 C 0.313(2) 0.7575(17) 0.4268(12) 0.070(6) Uani 1 1 d . .
H52 H 0.302248 0.680103 0.401277 0.084 Uiso 1 1 calc R U
C53 C 0.3920(16) 0.8620(17) 0.4088(9) 0.045(5) Uani 1 1 d . .
C54 C 0.409(2) 0.969(2) 0.4503(13) 0.086(9) Uani 1 1 d . .
H54 H 0.464587 1.034954 0.441498 0.103 Uiso 1 1 calc R U
C55 C 0.353(2) 0.984(3) 0.5011(15) 0.115(12) Uani 1 1 d . .
H55 H 0.364016 1.061293 0.526437 0.138 Uiso 1 1 calc R U
C56 C 0.5373(18) 0.9249(17) 0.3418(9) 0.054(5) Uani 1 1 d . .
H56A H 0.571411 0.895283 0.302634 0.065 Uiso 1 1 calc R U
H56B H 0.612931 0.941878 0.381430 0.065 Uiso 1 1 calc R U
H56C H 0.487809 1.001113 0.330862 0.065 Uiso 1 1 calc R U
C57 C 0.1244(17) 1.1326(18) 0.7044(13) 0.070(7) Uani 1 1 d . .
C58 C 0.223(2) 1.235(2) 0.7190(17) 0.105(10) Uani 1 1 d . .
H58 H 0.298783 1.229906 0.699736 0.126 Uiso 1 1 calc R U
C59 C 0.213(2) 1.333(2) 0.7561(15) 0.087(8) Uani 1 1 d . .
H59 H 0.280451 1.397130 0.764289 0.104 Uiso 1 1 calc R U
C60 C 0.0955(17) 1.342(2) 0.7860(13) 0.072(8) Uani 1 1 d . .
C61 C -0.007(3) 1.252(2) 0.7755(9) 0.087(9) Uani 1 1 d . .
H61 H -0.083537 1.261165 0.793995 0.104 Uiso 1 1 calc R U
C62 C 0.0116(15) 1.1511(18) 0.7368(10) 0.052(5) Uani 1 1 d . .
H62 H -0.054574 1.085916 0.730036 0.063 Uiso 1 1 calc R U
C63 C 0.061(3) 1.463(2) 0.8254(15) 0.103(10) Uani 1 1 d . .
C64 C 0.195(2) 1.624(2) 0.9114(12) 0.082(7) Uani 1 1 d D .
H64 H 0.103302 1.626143 0.921022 0.098 Uiso 1 1 calc R U
C65 C 0.204(2) 1.740(2) 0.8750(13) 0.097(9) Uani 1 1 d D .
H65A H 0.130780 1.737067 0.833052 0.116 Uiso 1 1 calc R U
H65B H 0.290559 1.740025 0.860739 0.116 Uiso 1 1 calc R U
C66 C 0.197(3) 1.860(2) 0.9152(13) 0.111(9) Uani 1 1 d D .
H66A H 0.117760 1.853279 0.934658 0.133 Uiso 1 1 calc R U
H66B H 0.277659 1.865695 0.954078 0.133 Uiso 1 1 calc R U
C67 C 0.190(3) 1.980(2) 0.8808(16) 0.128(10) Uani 1 1 d D .
H67A H 0.137285 1.964316 0.833212 0.154 Uiso 1 1 calc R U
H67B H 0.137569 2.037546 0.903574 0.154 Uiso 1 1 calc R U
C68 C 0.318(3) 2.048(4) 0.8785(16) 0.28(4) Uani 1 1 d D .
H68A H 0.366871 1.997320 0.851291 0.337 Uiso 1 1 calc R U
H68B H 0.373787 2.062421 0.924976 0.337 Uiso 1 1 calc R U
H68C H 0.296556 2.127254 0.857804 0.337 Uiso 1 1 calc R U
C69 C 0.292(2) 1.610(2) 0.9822(13) 0.094(8) Uani 1 1 d . .
H69A H 0.287907 1.683246 1.012232 0.113 Uiso 1 1 calc R U
H69B H 0.384516 1.602265 0.976700 0.113 Uiso 1 1 calc R U
H69C H 0.266355 1.535700 1.002429 0.113 Uiso 1 1 calc R U
C70 C 0.7138(17) 1.0662(18) 0.5732(12) 0.063(6) Uani 1 1 d . .
C71 C 0.7252(15) 0.9848(15) 0.6217(12) 0.057(6) Uani 1 1 d . .
H71 H 0.798739 0.930890 0.625458 0.068 Uiso 1 1 calc R U
C72 C 0.6431(14) 0.9664(18) 0.6690(10) 0.050(5) Uani 1 1 d . .
C73 C 0.7736(16) 1.061(2) 0.5191(13) 0.075(7) Uani 1 1 d . .
C74 C 0.750(2) 1.1731(19) 0.4770(12) 0.072(7) Uani 1 1 d . .
H74 H 0.693972 1.238296 0.486021 0.086 Uiso 1 1 calc R U
C75 C 0.8150(19) 1.175(2) 0.4236(13) 0.085(8) Uani 1 1 d . .
H75 H 0.810965 1.246440 0.397780 0.102 Uiso 1 1 calc R U
C76 C 0.888(3) 1.069(3) 0.4074(13) 0.089(8) Uani 1 1 d . .
C77 C 0.918(2) 0.972(2) 0.4490(13) 0.078(8) Uani 1 1 d . .
H77 H 0.979062 0.910327 0.442345 0.094 Uiso 1 1 calc R U
C78 C 0.8497(16) 0.9697(17) 0.5033(10) 0.048(5) Uani 1 1 d . .
H78 H 0.859422 0.898673 0.529772 0.057 Uiso 1 1 calc R U
C79 C 1.0280(18) 0.9869(19) 0.3370(10) 0.059(6) Uani 1 1 d . .
H79A H 1.073699 1.014133 0.302656 0.070 Uiso 1 1 calc R U
H79B H 0.968895 0.914845 0.318338 0.070 Uiso 1 1 calc R U
H79C H 1.095145 0.964172 0.377548 0.070 Uiso 1 1 calc R U
C80 C 0.6296(15) 0.8604(17) 0.7112(10) 0.048(5) Uani 1 1 d . .
C81 C 0.7247(17) 0.772(2) 0.7219(14) 0.082(8) Uani 1 1 d . .
H81 H 0.801065 0.778614 0.703089 0.098 Uiso 1 1 calc R U
C82 C 0.7107(19) 0.678(2) 0.7579(11) 0.061(6) Uani 1 1 d . .
H82 H 0.783996 0.624410 0.770737 0.074 Uiso 1 1 calc R U
C83 C 0.5945(17) 0.6538(19) 0.7782(12) 0.066(7) Uani 1 1 d . .
C84 C 0.4949(19) 0.7397(17) 0.7713(13) 0.084(9) Uani 1 1 d . .
H84 H 0.417704 0.725647 0.788530 0.101 Uiso 1 1 calc R U
C85 C 0.512(2) 0.865(2) 0.7333(14) 0.091(8) Uani 1 1 d . .
H85 H 0.451084 0.931164 0.727088 0.109 Uiso 1 1 calc R U
C86 C 0.572(2) 0.540(2) 0.8246(11) 0.063(6) Uani 1 1 d . .
C87 C 0.658(2) 0.3640(19) 0.8867(14) 0.097(10) Uani 1 1 d D .
H87 H 0.592998 0.389827 0.914208 0.117 Uiso 1 1 calc R U
C88 C 0.790(2) 0.346(2) 0.9370(12) 0.095(9) Uani 1 1 d D .
H88A H 0.778468 0.274502 0.964070 0.114 Uiso 1 1 calc R U
H88B H 0.857589 0.323621 0.911096 0.114 Uiso 1 1 calc R U
C89 C 0.8455(18) 0.454(2) 0.9857(11) 0.088(7) Uani 1 1 d D .
H89A H 0.785831 0.469284 1.017075 0.105 Uiso 1 1 calc R U
H89B H 0.846149 0.529460 0.959602 0.105 Uiso 1 1 calc R U
C90 C 0.986(3) 0.434(2) 1.0267(12) 0.124(11) Uani 1 1 d D .
H90A H 1.046588 0.422492 0.995562 0.149 Uiso 1 1 calc R U
H90B H 0.986152 0.356886 1.051505 0.149 Uiso 1 1 calc R U
C91 C 1.038(2) 0.545(2) 1.0785(15) 0.118(10) Uani 1 1 d D .
H91A H 0.993322 0.542682 1.116143 0.141 Uiso 1 1 calc R U
H91B H 1.018704 0.622562 1.055630 0.141 Uiso 1 1 calc R U
H91C H 1.135577 0.538985 1.096321 0.141 Uiso 1 1 calc R U
C92 C 0.598(2) 0.253(2) 0.8450(14) 0.087(8) Uani 1 1 d . .
H92A H 0.663874 0.217135 0.821772 0.104 Uiso 1 1 calc R U
H92B H 0.518106 0.275687 0.811017 0.104 Uiso 1 1 calc R U
H92C H 0.573010 0.191957 0.874306 0.104 Uiso 1 1 calc R U
B1 B 0.813(3) 0.642(3) 0.3240(17) 0.087(9) Uiso 1 1 d . .
B2 B 0.295(2) 0.267(2) 0.3159(12) 0.049(5) Uiso 1 1 d . .
B3 B 0.078(2) 0.7910(19) 0.6431(11) 0.042(5) Uiso 1 1 d . .
B4 B 0.570(3) 1.188(3) 0.6356(15) 0.082(8) Uiso 1 1 d . .

loop_
_atom_site_aniso_label
_atom_site_aniso_U_11
_atom_site_aniso_U_22
_atom_site_aniso_U_33
_atom_site_aniso_U_23
_atom_site_aniso_U_13
_atom_site_aniso_U_12
F1 0.051(7) 0.085(9) 0.120(12) 0.015(8) 0.007(7) -0.002(6)
F2 0.057(8) 0.078(9) 0.168(14) 0.005(9) 0.049(9) -0.028(7)
F3 0.064(8) 0.120(11) 0.140(13) -0.054(9) 0.074(9) -0.049(7)
F4 0.047(7) 0.042(6) 0.223(16) 0.025(8) 0.065(9) -0.005(5)
F5 0.042(6) 0.069(7) 0.090(9) -0.001(6) 0.025(6) 0.001(5)
F6 0.072(8) 0.080(9) 0.097(10) 0.018(7) 0.046(8) 0.018(7)
F7 0.055(7) 0.089(9) 0.117(11) -0.008(8) 0.047(8) -0.006(7)
F8 0.090(10) 0.067(8) 0.113(12) 0.005(8) 0.012(9) -0.024(7)
O1 0.072(11) 0.066(10) 0.140(15) -0.013(10) 0.052(11) -0.023(8)
O2 0.058(8) 0.049(8) 0.067(9) -0.010(7) 0.029(7) -0.011(6)
O3 0.051(9) 0.093(11) 0.089(12) 0.006(9) 0.027(8) 0.007(8)
O4 0.073(11) 0.135(15) 0.178(18) -0.101(14) 0.068(12) -0.045(10)
O5 0.071(10) 0.063(9) 0.086(12) -0.021(8) 0.007(8) -0.026(8)
O6 0.047(8) 0.063(9) 0.053(9) 0.008(7) 0.017(6) -0.026(7)
O7 0.084(10) 0.066(9) 0.064(10) 0.003(7) 0.033(8) -0.040(8)
O8 0.042(8) 0.067(9) 0.094(11) 0.026(8) 0.016(8) -0.004(7)
O9 0.043(8) 0.079(10) 0.109(13) -0.018(9) 0.033(8) -0.009(7)
O10 0.053(10) 0.096(12) 0.185(19) -0.019(12) 0.065(11) -0.037(9)
O11 0.051(8) 0.046(8) 0.135(14) -0.020(8) 0.033(9) -0.032(6)
O12 0.028(7) 0.089(11) 0.140(15) 0.044(10) 0.040(9) 0.022(7)
O13 0.041(8) 0.062(9) 0.122(13) 0.025(8) 0.054(8) 0.008(7)
O14 0.041(8) 0.071(10) 0.180(18) -0.003(11) 0.049(10) 0.016(7)
O15 0.035(8) 0.105(12) 0.121(14) -0.008(11) 0.029(9) 0.019(8)
O16 0.025(7) 0.081(11) 0.152(16) 0.031(10) 0.024(9) -0.002(7)
N1 0.025(9) 0.128(18) 0.131(18) -0.022(15) 0.026(10) -0.033(10)
N2 0.040(9) 0.043(9) 0.102(14) -0.024(9) 0.025(9) -0.007(7)
N3 0.066(13) 0.085(14) 0.17(2) -0.057(14) 0.068(14) -0.007(10)
N4 0.032(11) 0.132(19) 0.15(2) 0.076(17) 0.006(12) 0.021(12)
C1 0.048(13) 0.073(16) 0.102(19) -0.028(15) 0.036(13) -0.018(11)
C2 0.048(12) 0.078(15) 0.13(2) 0.045(16) 0.069(14) 0.009(11)
C3 0.052(12) 0.084(15) 0.061(14) -0.055(12) 0.036(11) -0.027(11)
C4 0.041(12) 0.082(16) 0.18(3) -0.084(17) 0.051(15) -0.053(11)
C5 0.018(10) 0.13(2) 0.11(2) -0.010(17) 0.001(12) -0.007(12)
C6 0.039(13) 0.12(2) 0.18(3) -0.03(2) 0.080(17) -0.038(13)
C7 0.14(3) 0.13(3) 0.11(2) 0.04(2) 0.05(2) 0.06(2)
C8 0.042(12) 0.067(15) 0.14(2) -0.027(15) 0.040(14) -0.034(10)
C9 0.062(12) 0.024(9) 0.077(14) 0.043(9) 0.025(11) 0.007(8)
C10 0.064(15) 0.088(18) 0.17(3) 0.041(18) 0.020(16) -0.058(14)
C11 0.038(10) 0.058(12) 0.032(11) 0.028(9) -0.012(8) -0.006(9)
C12 0.057(11) 0.037(10) 0.036(11) -0.011(8) 0.016(9) 0.000(8)
C13 0.007(8) 0.115(19) 0.14(2) -0.073(16) 0.031(11) -0.006(10)
C14 0.077(16) 0.069(15) 0.097(19) -0.041(14) -0.009(14) -0.036(13)
C15 0.016(9) 0.060(13) 0.15(2) -0.031(14) 0.023(11) -0.028(8)
C16 0.072(15) 0.054(14) 0.15(2) -0.010(15) 0.055(16) -0.003(11)
C17 0.033(11) 0.076(14) 0.074(15) 0.002(12) 0.022(10) 0.007(10)
C18 0.028(10) 0.104(18) 0.12(2) -0.061(16) 0.037(12) -0.010(10)
C19 0.13(3) 0.12(3) 0.11(3) -0.02(2) 0.03(2) 0.00(2)
C20 0.15(4) 0.16(4) 0.27(6) 0.00(4) -0.04(4) 0.02(3)
C21 0.07(2) 0.19(4) 0.31(6) -0.09(4) 0.07(3) -0.04(2)
C22 0.11(2) 0.18(4) 0.25(4) 0.05(3) 0.11(3) 0.09(2)
C23 0.24(4) 0.042(14) 0.23(4) -0.019(19) 0.13(3) -0.08(2)
C24 0.058(14) 0.11(2) 0.12(2) -0.103(19) 0.048(15) -0.014(14)
C25 0.067(15) 0.060(14) 0.13(2) 0.040(15) 0.063(16) 0.005(11)
C26 0.10(2) 0.046(14) 0.13(3) 0.021(16) -0.031(19) -0.031(15)
C27 0.044(12) 0.062(13) 0.043(12) 0.040(10) 0.002(9) -0.013(9)
C28 0.011(9) 0.15(2) 0.087(18) -0.092(17) 0.004(10) 0.003(11)
C29 0.096(17) 0.030(10) 0.103(19) 0.022(11) 0.054(15) -0.022(10)
C30 0.020(9) 0.090(16) 0.14(2) 0.033(15) 0.048(12) 0.027(10)
C31 0.040(11) 0.060(13) 0.082(16) -0.012(12) 0.004(11) -0.023(10)
C32 0.022(11) 0.11(2) 0.18(3) 0.008(18) 0.052(15) -0.013(11)
C33 0.085(17) 0.039(12) 0.22(3) -0.046(16) 0.07(2) -0.028(12)
C34 0.087(17) 0.069(15) 0.076(16) 0.040(13) 0.029(13) 0.008(12)
C35 0.096(19) 0.11(2) 0.092(19) 0.062(16) 0.046(15) 0.058(16)
C36 0.066(15) 0.077(16) 0.14(2) 0.020(16) 0.056(16) -0.019(12)
C37 0.081(16) 0.092(17) 0.037(13) 0.021(12) 0.018(11) 0.000(13)
C38 0.029(11) 0.078(15) 0.14(2) 0.091(16) 0.020(12) 0.037(10)
C39 0.046(11) 0.039(11) 0.085(15) 0.025(11) 0.028(11) 0.029(9)
C40 0.039(13) 0.11(2) 0.11(2) 0.008(17) 0.015(13) 0.022(13)
C41 0.058(13) 0.073(14) 0.039(12) 0.036(11) -0.021(9) 0.006(10)
C42 0.10(2) 0.065(16) 0.12(2) -0.013(16) 0.008(17) -0.014(14)
C43 0.082(16) 0.048(13) 0.12(2) 0.005(13) 0.027(14) 0.000(11)
C44 0.17(3) 0.10(2) 0.31(5) 0.00(3) 0.17(4) -0.02(2)
C45 0.059(19) 0.28(4) 0.15(3) 0.09(3) -0.004(18) 0.04(2)
C46 0.052(13) 0.049(12) 0.13(2) 0.056(13) 0.009(13) 0.012(10)
C47 0.024(10) 0.062(14) 0.13(2) -0.015(14) 0.015(12) -0.026(9)
C48 0.027(11) 0.064(15) 0.12(2) -0.026(14) 0.003(12) -0.019(10)
C49 0.037(12) 0.051(13) 0.13(2) 0.021(13) 0.006(13) -0.008(10)
C50 0.060(13) 0.089(16) 0.036(12) 0.025(11) 0.023(10) 0.009(11)
C51 0.063(13) 0.048(12) 0.100(18) -0.039(12) 0.053(13) -0.031(10)
C52 0.079(15) 0.040(11) 0.080(17) -0.007(11) 0.003(13) -0.022(11)
C53 0.037(9) 0.055(11) 0.044(11) -0.050(9) 0.024(9) -0.026(8)
C54 0.037(12) 0.13(2) 0.11(2) 0.082(18) 0.040(14) 0.045(13)
C55 0.044(12) 0.15(2) 0.15(2) -0.09(2) 0.045(15) -0.067(15)
C56 0.060(12) 0.061(12) 0.053(13) -0.014(10) 0.039(11) 0.011(10)
C57 0.026(10) 0.057(12) 0.13(2) -0.016(13) 0.036(12) -0.008(9)
C58 0.037(12) 0.075(17) 0.21(3) 0.008(19) 0.047(16) -0.036(12)
C59 0.052(14) 0.084(18) 0.13(2) 0.054(17) 0.021(14) -0.019(13)
C60 0.015(9) 0.092(17) 0.13(2) 0.061(15) 0.043(12) 0.012(9)
C61 0.14(2) 0.12(2) 0.002(10) 0.019(11) 0.017(12) 0.067(19)
C62 0.017(8) 0.074(13) 0.067(14) 0.029(11) 0.005(8) -0.026(8)
C63 0.11(2) 0.065(16) 0.14(3) -0.036(16) 0.05(2) -0.068(16)
C64 0.073(16) 0.082(16) 0.10(2) -0.014(15) 0.038(15) -0.030(13)
C65 0.046(13) 0.13(2) 0.13(2) 0.010(19) 0.047(14) 0.000(13)
C66 0.083(18) 0.09(2) 0.14(2) -0.016(18) -0.011(16) 0.032(14)
C67 0.15(3) 0.09(2) 0.15(3) 0.005(19) 0.03(2) 0.020(19)
C68 0.18(3) 0.49(8) 0.13(3) 0.21(4) -0.07(2) -0.22(5)
C69 0.089(18) 0.087(17) 0.095(19) 0.043(14) -0.003(15) -0.025(14)
C70 0.026(10) 0.060(13) 0.105(18) 0.058(13) 0.006(11) 0.004(9)
C71 0.015(8) 0.027(9) 0.129(19) -0.005(11) 0.023(10) -0.001(7)
C72 0.006(8) 0.073(14) 0.071(14) -0.013(11) 0.014(8) 0.013(8)
C73 0.007(8) 0.077(15) 0.14(2) -0.022(14) 0.021(11) 0.011(9)
C74 0.060(13) 0.059(13) 0.099(18) 0.054(13) 0.016(12) -0.019(10)
C75 0.032(11) 0.116(19) 0.10(2) -0.045(16) 0.025(12) -0.005(11)
C76 0.080(17) 0.12(2) 0.056(16) -0.049(15) 0.003(13) -0.041(16)
C77 0.064(15) 0.089(17) 0.10(2) 0.050(16) 0.045(14) 0.041(12)
C78 0.031(10) 0.049(11) 0.064(13) 0.010(10) 0.009(9) 0.002(8)
C79 0.047(11) 0.100(16) 0.043(12) 0.021(11) 0.034(10) 0.000(11)
C80 0.013(8) 0.054(11) 0.079(14) -0.027(10) 0.023(8) -0.026(7)
C81 0.016(9) 0.063(14) 0.17(3) -0.024(16) 0.030(12) -0.020(9)
C82 0.035(11) 0.059(14) 0.085(16) -0.017(12) 0.009(11) 0.019(10)
C83 0.020(9) 0.076(15) 0.107(18) -0.015(13) 0.029(10) -0.027(9)
C84 0.050(12) 0.047(11) 0.17(2) -0.056(14) 0.068(14) -0.044(10)
C85 0.065(15) 0.069(15) 0.15(2) -0.024(15) 0.048(15) -0.038(12)
C86 0.048(12) 0.071(14) 0.076(15) -0.010(12) 0.030(11) -0.041(11)
C87 0.094(19) 0.046(13) 0.19(3) 0.014(16) 0.11(2) -0.010(12)
C88 0.040(13) 0.14(2) 0.104(19) -0.062(17) 0.033(13) -0.022(13)
C89 0.049(13) 0.13(2) 0.081(17) -0.003(15) 0.007(12) 0.012(13)
C90 0.15(3) 0.15(3) 0.055(18) 0.009(17) -0.005(17) 0.00(2)
C91 0.058(15) 0.12(2) 0.16(3) -0.04(2) 0.019(16) 0.013(14)
C92 0.048(13) 0.082(17) 0.14(2) -0.015(16) 0.037(14) -0.023(11)

loop_
_atom_type_symbol
_atom_type_description
_atom_type_scat_dispersion_real
_atom_type_scat_dispersion_imag
_atom_type_scat_source
C C 0.0033 0.0016
;
International Tables for Crystallography
(Vol. C, Tables 4.2.6.8 and 6.1.1.4)
;
H H 0.0000 0.0000
;
International Tables for Crystallography
(Vol. C, Table 6.1.1.4)
;
B B 0.0013 0.0007
;
International Tables for Crystallography
(Vol. C, Tables 4.2.6.8 and 6.1.1.4)
;
F F 0.0171 0.0103
;
International Tables for Crystallography
(Vol. C, Tables 4.2.6.8 and 6.1.1.4)
;
N N 0.0061 0.0033
;
International Tables for Crystallography
(Vol. C, Tables 4.2.6.8 and 6.1.1.4)
;
O O 0.0106 0.0060
;
International Tables for Crystallography
(Vol. C, Tables 4.2.6.8 and 6.1.1.4)
;

loop_
_geom_angle_atom_site_label_1
_geom_angle_atom_site_label_2
_geom_angle_atom_site_label_3
_geom_angle
C1 O1 B1 122(2)
C3 O2 B1 119.4(18)
C10 O3 C7 123(2)
C24 O5 B2 109.5(18)
C26 O6 B2 116.9(17)
C30 O7 C33 120.8(18)
C47 O9 B3 119.5(17)
C49 O10 B3 119.8(17)
C53 O11 C56 112.5(13)
C70 O13 B4 132.8(19)
C72 O14 B4 121.9(17)
C76 O15 C79 117.5(19)
C17 N1 C18 131.4(17)
C17 N1 H1 114.3
C18 N1 H1 114.3
C40 N2 C41 127.6(17)
C40 N2 H2 116.2
C41 N2 H2 116.2
C63 N3 C64 122.5(19)
C63 N3 H3 118.7
C64 N3 H3 118.8
C86 N4 C87 126(2)
C86 N4 H4 117.0
C87 N4 H4 117.0
O1 C1 C2 117(2)
O1 C1 C4 117.7(19)
C2 C1 C4 124.5(19)
C1 C2 C3 123.7(19)
C1 C2 H2A 118.2
C3 C2 H2A 118.1
O2 C3 C2 117.0(17)
O2 C3 C11 114.0(14)
C2 C3 C11 129(2)
C5 C4 C9 122(2)
C5 C4 C1 117(2)
C9 C4 C1 120.4(18)
C4 C5 C6 122(2)
C4 C5 H5 119.1
C6 C5 H5 119.1
C7 C6 C5 117(3)
C7 C6 H6 121.6
C5 C6 H6 121.6
C6 C7 C8 125(3)
C6 C7 O3 118(3)
C8 C7 O3 117(3)
C7 C8 C9 117(2)
C7 C8 H8 121.4
C9 C8 H8 121.4
C4 C9 C8 116.8(19)
C4 C9 H9 121.6
C8 C9 H9 121.6
O3 C10 H10A 109.5
O3 C10 H10B 109.4
H10A C10 H10B 109.5
O3 C10 H10C 109.5
H10A C10 H10C 109.5
H10B C10 H10C 109.5
C12 C11 C3 121.6(17)
C12 C11 C16 118.6(18)
C3 C11 C16 119.5(18)
C11 C12 C13 125.9(16)
C11 C12 H12 117.1
C13 C12 H12 117.1
C14 C13 C12 116.7(18)
C14 C13 H13 121.7
C12 C13 H13 121.7
C13 C14 C15 118(2)
C13 C14 C17 123.2(18)
C15 C14 C17 117(2)
C14 C15 C16 124.1(18)
C14 C15 H15 117.9
C16 C15 H15 118.0
C11 C16 C15 115.7(19)
C11 C16 H16 122.2
C15 C16 H16 122.1
O4 C17 N1 113.2(18)
O4 C17 C14 120.0(19)
N1 C17 C14 126.0(18)
N1 C18 C19 113(2)
N1 C18 C23 114(2)
C19 C18 C23 107(2)
N1 C18 H18 107.7
C19 C18 H18 107.7
C23 C18 H18 107.7
C18 C19 C20 117(3)
C18 C19 H19A 107.9
C20 C19 H19A 107.9
C18 C19 H19B 107.9
C20 C19 H19B 107.9
H19A C19 H19B 107.2
C21 C20 C19 114(3)
C21 C20 H20A 108.7
C19 C20 H20A 108.7
C21 C20 H20B 108.7
C19 C20 H20B 108.7
H20A C20 H20B 107.6
C20 C21 C22 116(3)
C20 C21 H21A 108.3
C22 C21 H21A 108.3
C20 C21 H21B 108.3
C22 C21 H21B 108.3
H21A C21 H21B 107.4
C21 C22 H22A 109.5
C21 C22 H22B 109.5
H22A C22 H22B 109.5
C21 C22 H22C 109.5
H22A C22 H22C 109.5
H22B C22 H22C 109.5
C18 C23 H23A 109.5
C18 C23 H23B 109.4
H23A C23 H23B 109.5
C18 C23 H23C 109.5
H23A C23 H23C 109.5
H23B C23 H23C 109.5
O5 C24 C25 131(2)
O5 C24 C27 104(2)
C25 C24 C27 122.9(18)
C26 C25 C24 106(2)
C26 C25 H25 127.0
C24 C25 H25 127.0
O6 C26 C25 134(2)
O6 C26 C34 110(3)
C25 C26 C34 116(3)
C28 C27 C32 115.9(19)
C28 C27 C24 126(2)
C32 C27 C24 117.9(19)
C27 C28 C29 123(2)
C27 C28 H28 118.6
C29 C28 H28 118.6
C28 C29 C30 122(2)
C28 C29 H29 118.8
C30 C29 H29 118.8
O7 C30 C29 117(2)
O7 C30 C31 124.4(17)
C29 C30 C31 118.4(19)
C32 C31 C30 116(2)
C32 C31 H31 122.2
C30 C31 H31 122.2
C31 C32 C27 125(2)
C31 C32 H32 117.7
C27 C32 H32 117.7
O7 C33 H33A 109.5
O7 C33 H33B 109.5
H33A C33 H33B 109.5
O7 C33 H33C 109.5
H33A C33 H33C 109.5
H33B C33 H33C 109.5
C35 C34 C26 125(2)
C35 C34 C39 108.2(18)
C26 C34 C39 126(2)
C34 C35 C36 126(2)
C34 C35 H35 117.2
C36 C35 H35 117.2
C35 C36 C37 116(2)
C35 C36 H36 122.1
C37 C36 H36 122.0
C40 C37 C38 128(2)
C40 C37 C36 115(2)
C38 C37 C36 116(2)
C39 C38 C37 126(2)
C39 C38 H38 116.9
C37 C38 H38 116.8
C38 C39 C34 127.2(17)
C38 C39 H39 116.4
C34 C39 H39 116.4
N2 C40 C37 130(2)
N2 C40 O8 110(2)
C37 C40 O8 120(2)
N2 C41 C42 114.2(15)
N2 C41 C46 108.2(15)
C42 C41 C46 109.7(17)
N2 C41 H41 108.2
C42 C41 H41 108.2
C46 C41 H41 108.2
C41 C42 C43 121(2)
C41 C42 H42A 107.1
C43 C42 H42A 107.2
C41 C42 H42B 107.1
C43 C42 H42B 107.1
H42A C42 H42B 106.8
C44 C43 C42 117(2)
C44 C43 H43A 108.1
C42 C43 H43A 108.1
C44 C43 H43B 108.1
C42 C43 H43B 108.1
H43A C43 H43B 107.3
C45 C44 C43 115(3)
C45 C44 H44A 108.6
C43 C44 H44A 108.5
C45 C44 H44B 108.5
C43 C44 H44B 108.5
H44A C44 H44B 107.5
C44 C45 H45A 109.5
C44 C45 H45B 109.5
H45A C45 H45B 109.5
C44 C45 H45C 109.4
H45A C45 H45C 109.5
H45B C45 H45C 109.5
C41 C46 H46A 109.5
C41 C46 H46B 109.5
H46A C46 H46B 109.5
C41 C46 H46C 109.5
H46A C46 H46C 109.5
H46B C46 H46C 109.5
O9 C47 C50 113.0(19)
O9 C47 C48 120(2)
C50 C47 C48 125(2)
C49 C48 C47 122(2)
C49 C48 H48 119.2
C47 C48 H48 119.2
O10 C49 C48 122(2)
O10 C49 C57 114(2)
C48 C49 C57 124.7(19)
C47 C50 C51 121.0(19)
C47 C50 C55 124(2)
C51 C50 C55 114.7(17)
C52 C51 C50 124.0(18)
C52 C51 H51 118.0
C50 C51 H51 118.0
C51 C52 C53 118.4(17)
C51 C52 H52 120.8
C53 C52 H52 120.8
O11 C53 C54 131.9(16)
O11 C53 C52 110.0(15)
C54 C53 C52 117.7(16)
C55 C54 C53 122(2)
C55 C54 H54 118.9
C53 C54 H54 118.9
C54 C55 C50 123(2)
C54 C55 H55 118.6
C50 C55 H55 118.6
O11 C56 H56A 109.5
O11 C56 H56B 109.5
H56A C56 H56B 109.5
O11 C56 H56C 109.4
H56A C56 H56C 109.5
H56B C56 H56C 109.5
C62 C57 C58 113.3(19)
C62 C57 C49 122.9(17)
C58 C57 C49 123.5(18)
C59 C58 C57 124(2)
C59 C58 H58 118.0
C57 C58 H58 118.0
C58 C59 C60 118(2)
C58 C59 H59 120.8
C60 C59 H59 120.8
C61 C60 C59 124(2)
C61 C60 C63 111.8(16)
C59 C60 C63 124(2)
C62 C61 C60 114(2)
C62 C61 H61 122.7
C60 C61 H61 122.8
C61 C62 C57 126.0(19)
C61 C62 H62 117.0
C57 C62 H62 117.0
O12 C63 N3 129(2)
O12 C63 C60 122(2)
N3 C63 C60 107(2)
N3 C64 C65 108(2)
N3 C64 C69 115(2)
C65 C64 C69 119(2)
N3 C64 H64 104.5
C65 C64 H64 104.4
C69 C64 H64 104.5
C64 C65 C66 116(2)
C64 C65 H65A 108.4
C66 C65 H65A 108.4
C64 C65 H65B 108.3
C66 C65 H65B 108.3
H65A C65 H65B 107.4
C67 C66 C65 120(2)
C67 C66 H66A 107.4
C65 C66 H66A 107.3
C67 C66 H66B 107.4
C65 C66 H66B 107.4
H66A C66 H66B 106.9
C68 C67 C66 119(3)
C68 C67 H67A 107.5
C66 C67 H67A 107.5
C68 C67 H67B 107.5
C66 C67 H67B 107.5
H67A C67 H67B 107.0
C67 C68 H68A 109.5
C67 C68 H68B 109.5
H68A C68 H68B 109.5
C67 C68 H68C 109.5
H68A C68 H68C 109.5
H68B C68 H68C 109.5
C64 C69 H69A 109.5
C64 C69 H69B 109.5
H69A C69 H69B 109.5
C64 C69 H69C 109.5
H69A C69 H69C 109.5
H69B C69 H69C 109.5
O13 C70 C71 111.4(19)
O13 C70 C73 121.6(18)
C71 C70 C73 126.9(19)
C70 C71 C72 129.8(16)
C70 C71 H71 115.1
C72 C71 H71 115.1
C71 C72 O14 111.6(17)
C71 C72 C80 131.4(14)
O14 C72 C80 117.0(14)
C78 C73 C70 126(2)
C78 C73 C74 120(2)
C70 C73 C74 113.6(17)
C75 C74 C73 115(2)
C75 C74 H74 122.3
C73 C74 H74 122.2
C74 C75 C76 121(3)
C74 C75 H75 119.7
C76 C75 H75 119.7
O15 C76 C77 122(2)
O15 C76 C75 113(3)
C77 C76 C75 123(2)
C76 C77 C78 116(2)
C76 C77 H77 122.2
C78 C77 H77 122.2
C73 C78 C77 124(2)
C73 C78 H78 117.9
C77 C78 H78 117.9
O15 C79 H79A 109.5
O15 C79 H79B 109.5
H79A C79 H79B 109.5
O15 C79 H79C 109.5
H79A C79 H79C 109.5
H79B C79 H79C 109.5
C81 C80 C85 128(2)
C81 C80 C72 120.3(15)
C85 C80 C72 111.5(18)
C82 C81 C80 119.8(18)
C82 C81 H81 120.1
C80 C81 H81 120.1
C81 C82 C83 122.8(19)
C81 C82 H82 118.6
C83 C82 H82 118.6
C84 C83 C82 121(2)
C84 C83 C86 113.3(16)
C82 C83 C86 125.0(19)
C83 C84 C85 118.6(16)
C83 C84 H84 120.7
C85 C84 H84 120.7
C80 C85 C84 109(2)
C80 C85 H85 125.5
C84 C85 H85 125.4
O16 C86 N4 124(2)
O16 C86 C83 113(2)
N4 C86 C83 122.3(16)
N4 C87 C92 110(2)
N4 C87 C88 112(2)
C92 C87 C88 115.7(19)
N4 C87 H87 106.3
C92 C87 H87 106.3
C88 C87 H87 106.3
C89 C88 C87 117(2)
C89 C88 H88A 108.1
C87 C88 H88A 108.2
C89 C88 H88B 108.1
C87 C88 H88B 108.1
H88A C88 H88B 107.3
C88 C89 C90 112.4(18)
C88 C89 H89A 109.1
C90 C89 H89A 109.1
C88 C89 H89B 109.1
C90 C89 H89B 109.1
H89A C89 H89B 107.9
C89 C90 C91 111(2)
C89 C90 H90A 109.4
C91 C90 H90A 109.4
C89 C90 H90B 109.4
C91 C90 H90B 109.4
H90A C90 H90B 108.0
C90 C91 H91A 109.5
C90 C91 H91B 109.5
H91A C91 H91B 109.5
C90 C91 H91C 109.5
H91A C91 H91C 109.5
H91B C91 H91C 109.5
C87 C92 H92A 109.5
C87 C92 H92B 109.4
H92A C92 H92B 109.5
C87 C92 H92C 109.5
H92A C92 H92C 109.5
H92B C92 H92C 109.5
O2 B1 O1 118(2)
O2 B1 F2 111(2)
O1 B1 F2 106(2)
O2 B1 F1 113(2)
O1 B1 F1 104(2)
F2 B1 F1 104(2)
F3 B2 O6 121.1(19)
F3 B2 F4 110.9(17)
O6 B2 F4 105.3(15)
F3 B2 O5 111.8(16)
O6 B2 O5 109.3(15)
F4 B2 O5 95.1(15)
F6 B3 F5 112.4(16)
F6 B3 O9 115.3(16)
F5 B3 O9 106.4(16)
F6 B3 O10 106.3(17)
F5 B3 O10 104.9(14)
O9 B3 O10 111.2(16)
F7 B4 F8 111(2)
F7 B4 O13 122(2)
F8 B4 O13 108(2)
F7 B4 O14 107(2)
F8 B4 O14 98(2)
O13 B4 O14 109(2)

loop_
_geom_bond_atom_site_label_1
_geom_bond_atom_site_label_2
_geom_bond_distance
F1 B1 1.47(3)
F2 B1 1.43(3)
F3 B2 1.29(2)
F4 B2 1.53(2)
F5 B3 1.42(2)
F6 B3 1.33(2)
F7 B4 1.28(3)
F8 B4 1.46(3)
O1 C1 1.26(2)
O1 B1 1.46(3)
O2 C3 1.34(2)
O2 B1 1.36(3)
O3 C10 1.36(2)
O3 C7 1.42(3)
O4 C17 1.31(2)
O5 C24 1.38(3)
O5 B2 1.59(3)
O6 C26 1.34(3)
O6 B2 1.44(3)
O7 C30 1.36(2)
O7 C33 1.45(2)
O8 C40 1.38(2)
O9 C47 1.34(2)
O9 B3 1.49(2)
O10 C49 1.32(2)
O10 B3 1.56(2)
O11 C53 1.313(19)
O11 C56 1.51(2)
O12 C63 1.13(3)
O13 C70 1.30(2)
O13 B4 1.43(3)
O14 C72 1.43(2)
O14 B4 1.53(3)
O15 C76 1.36(3)
O15 C79 1.45(2)
O16 C86 1.26(2)
N1 C17 1.30(3)
N1 C18 1.39(3)
N1 H1 0.8800
N2 C40 1.31(3)
N2 C41 1.51(2)
N2 H2 0.8800
N3 C63 1.44(3)
N3 C64 1.44(3)
N3 H3 0.8800
N4 C86 1.33(3)
N4 C87 1.36(3)
N4 H4 0.8800
C1 C2 1.36(3)
C1 C4 1.51(3)
C2 C3 1.40(2)
C2 H2A 0.9500
C3 C11 1.39(2)
C4 C5 1.33(3)
C4 C9 1.40(2)
C5 C6 1.40(3)
C5 H5 0.9500
C6 C7 1.35(4)
C6 H6 0.9500
C7 C8 1.37(4)
C8 C9 1.45(3)
C8 H8 0.9500
C9 H9 0.9500
C10 H10A 0.9800
C10 H10B 0.9800
C10 H10C 0.9800
C11 C12 1.34(2)
C11 C16 1.44(3)
C12 C13 1.50(2)
C12 H12 0.9500
C13 C14 1.36(3)
C13 H13 0.9500
C14 C15 1.44(3)
C14 C17 1.45(3)
C15 C16 1.47(3)
C15 H15 0.9500
C16 H16 0.9500
C18 C19 1.52(2)
C18 C23 1.58(3)
C18 H18 1.0000
C19 C20 1.53(2)
C19 H19A 0.9900
C19 H19B 0.9900
C20 C21 1.52(2)
C20 H20A 0.9900
C20 H20B 0.9900
C21 C22 1.55(3)
C21 H21A 0.9900
C21 H21B 0.9900
C22 H22A 0.9800
C22 H22B 0.9800
C22 H22C 0.9800
C23 H23A 0.9800
C23 H23B 0.9800
C23 H23C 0.9800
C24 C25 1.44(4)
C24 C27 1.54(3)
C25 C26 1.33(4)
C25 H25 0.9500
C26 C34 1.40(3)
C27 C28 1.35(3)
C27 C32 1.45(3)
C28 C29 1.35(3)
C28 H28 0.9500
C29 C30 1.36(3)
C29 H29 0.9500
C30 C31 1.50(3)
C31 C32 1.33(3)
C31 H31 0.9500
C32 H32 0.9500
C33 H33A 0.9800
C33 H33B 0.9800
C33 H33C 0.9800
C34 C35 1.36(3)
C34 C39 1.59(3)
C35 C36 1.45(3)
C35 H35 0.9500
C36 C37 1.50(3)
C36 H36 0.9500
C37 C40 1.36(3)
C37 C38 1.36(3)
C38 C39 1.14(2)
C38 H38 0.9500
C39 H39 0.9500
C41 C42 1.52(2)
C41 C46 1.56(2)
C41 H41 1.0000
C42 C43 1.51(2)
C42 H42A 0.9900
C42 H42B 0.9900
C43 C44 1.50(2)
C43 H43A 0.9900
C43 H43B 0.9900
C44 C45 1.48(2)
C44 H44A 0.9900
C44 H44B 0.9900
C45 H45A 0.9800
C45 H45B 0.9800
C45 H45C 0.9800
C46 H46A 0.9800
C46 H46B 0.9800
C46 H46C 0.9800
C47 C50 1.40(3)
C47 C48 1.43(3)
C48 C49 1.36(3)
C48 H48 0.9500
C49 C57 1.48(3)
C50 C51 1.40(3)
C50 C55 1.47(3)
C51 C52 1.33(3)
C51 H51 0.9500
C52 C53 1.49(3)
C52 H52 0.9500
C53 C54 1.38(3)
C54 C55 1.30(3)
C54 H54 0.9500
C55 H55 0.9500
C56 H56A 0.9800
C56 H56B 0.9800
C56 H56C 0.9800
C57 C62 1.47(2)
C57 C58 1.46(3)
C58 C59 1.28(3)
C58 H58 0.9500
C59 C60 1.48(3)
C59 H59 0.9500
C60 C61 1.39(3)
C60 C63 1.58(3)
C61 C62 1.35(3)
C61 H61 0.9500
C62 H62 0.9500
C64 C65 1.50(2)
C64 C69 1.56(3)
C64 H64 1.0000
C65 C66 1.51(2)
C65 H65A 0.9900
C65 H65B 0.9900
C66 C67 1.50(2)
C66 H66A 0.9900
C66 H66B 0.9900
C67 C68 1.50(2)
C67 H67A 0.9900
C67 H67B 0.9900
C68 H68A 0.9800
C68 H68B 0.9800
C68 H68C 0.9800
C69 H69A 0.9800
C69 H69B 0.9800
C69 H69C 0.9800
C70 C71 1.34(3)
C70 C73 1.37(3)
C71 C72 1.43(3)
C71 H71 0.9500
C72 C80 1.49(3)
C73 C78 1.34(2)
C73 C74 1.51(3)
C74 C75 1.40(3)
C74 H74 0.9500
C75 C76 1.44(3)
C75 H75 0.9500
C76 C77 1.37(3)
C77 C78 1.43(3)
C77 H77 0.9500
C78 H78 0.9500
C79 H79A 0.9800
C79 H79B 0.9800
C79 H79C 0.9800
C80 C81 1.36(3)
C80 C85 1.38(2)
C81 C82 1.30(3)
C81 H81 0.9500
C82 C83 1.37(3)
C82 H82 0.9500
C83 C84 1.38(3)
C83 C86 1.63(3)
C84 C85 1.62(3)
C84 H84 0.9500
C85 H85 0.9500
C87 C92 1.47(3)
C87 C88 1.50(2)
C87 H87 1.0000
C88 C89 1.50(2)
C88 H88A 0.9900
C88 H88B 0.9900
C89 C90 1.50(2)
C89 H89A 0.9900
C89 H89B 0.9900
C90 C91 1.55(2)
C90 H90A 0.9900
C90 H90B 0.9900
C91 H91A 0.9800
C91 H91B 0.9800
C91 H91C 0.9800
C92 H92A 0.9800
C92 H92B 0.9800
C92 H92C 0.9800

loop_
_geom_hbond_atom_site_label_D
_geom_hbond_atom_site_label_H
_geom_hbond_atom_site_label_A
_geom_hbond_site_symmetry_A
_geom_hbond_distance_DA
_geom_hbond_distance_DH
_geom_hbond_distance_HA
_geom_hbond_angle_DHA
_geom_hbond_publ_flag
N2 H2 O4 1_465 3.00(2) 0.880 2.134 167.1 no
N3 H3 O16 1_565 2.94(3) 0.880 2.185 143.7 no
N4 H4 O12 1_645 3.05(2) 0.880 2.193 163.7 no

loop_
_geom_torsion_atom_site_label_1
_geom_torsion_atom_site_label_2
_geom_torsion_atom_site_label_3
_geom_torsion_atom_site_label_4
_geom_torsion
B1 O1 C1 C2 -1(4)
B1 O1 C1 C4 -175(2)
O1 C1 C2 C3 12(4)
C4 C1 C2 C3 -174(2)
B1 O2 C3 C2 -9(3)
B1 O2 C3 C11 177(2)
C1 C2 C3 O2 -7(4)
C1 C2 C3 C11 166(2)
O1 C1 C4 C5 -6(4)
C2 C1 C4 C5 -180(2)
O1 C1 C4 C9 -179(2)
C2 C1 C4 C9 7(4)
C9 C4 C5 C6 -6(4)
C1 C4 C5 C6 -179(2)
C4 C5 C6 C7 4(4)
C5 C6 C7 C8 1(5)
C5 C6 C7 O3 179(2)
C10 O3 C7 C6 177(3)
C10 O3 C7 C8 -5(4)
C6 C7 C8 C9 -4(5)
O3 C7 C8 C9 178(2)
C5 C4 C9 C8 3(4)
C1 C4 C9 C8 176(2)
C7 C8 C9 C4 2(3)
O2 C3 C11 C12 -174.1(17)
C2 C3 C11 C12 12(3)
O2 C3 C11 C16 12(3)
C2 C3 C11 C16 -161(2)
C3 C11 C12 C13 -178(2)
C16 C11 C12 C13 -4(3)
C11 C12 C13 C14 11(4)
C12 C13 C14 C15 -13(4)
C12 C13 C14 C17 -176(2)
C13 C14 C15 C16 11(4)
C17 C14 C15 C16 175(2)
C12 C11 C16 C15 1(3)
C3 C11 C16 C15 175(2)
C14 C15 C16 C11 -4(4)
C18 N1 C17 O4 -5(4)
C18 N1 C17 C14 -175(3)
C13 C14 C17 O4 -159(3)
C15 C14 C17 O4 37(3)
C13 C14 C17 N1 10(4)
C15 C14 C17 N1 -153(2)
C17 N1 C18 C19 -117(3)
C17 N1 C18 C23 121(3)
N1 C18 C19 C20 58(3)
C23 C18 C19 C20 -176(3)
C18 C19 C20 C21 80(4)
C19 C20 C21 C22 -177(3)
B2 O5 C24 C25 -27(3)
B2 O5 C24 C27 167.3(15)
O5 C24 C25 C26 6(4)
C27 C24 C25 C26 170(2)
B2 O6 C26 C25 19(4)
B2 O6 C26 C34 -164.2(19)
C24 C25 C26 O6 0(4)
C24 C25 C26 C34 -177(2)
O5 C24 C27 C28 -3(3)
C25 C24 C27 C28 -171(2)
O5 C24 C27 C32 171.8(17)
C25 C24 C27 C32 4(3)
C32 C27 C28 C29 5(3)
C24 C27 C28 C29 180.0(19)
C27 C28 C29 C30 -1(3)
C33 O7 C30 C29 178(2)
C33 O7 C30 C31 1(3)
C28 C29 C30 O7 177.9(19)
C28 C29 C30 C31 -5(3)
O7 C30 C31 C32 -176(2)
C29 C30 C31 C32 7(3)
C30 C31 C32 C27 -3(3)
C28 C27 C32 C31 -2(3)
C24 C27 C32 C31 -178(2)
O6 C26 C34 C35 167(3)
C25 C26 C34 C35 -16(4)
O6 C26 C34 C39 -24(3)
C25 C26 C34 C39 154(2)
C26 C34 C35 C36 173(3)
C39 C34 C35 C36 2(4)
C34 C35 C36 C37 7(4)
C35 C36 C37 C40 179(2)
C35 C36 C37 C38 -9(3)
C40 C37 C38 C39 174(3)
C36 C37 C38 C39 2(4)
C37 C38 C39 C34 8(5)
C35 C34 C39 C38 -10(4)
C26 C34 C39 C38 179(3)
C41 N2 C40 C37 -175(2)
C41 N2 C40 O8 4(3)
C38 C37 C40 N2 171(2)
C36 C37 C40 N2 -18(4)
C38 C37 C40 O8 -9(4)
C36 C37 C40 O8 163(2)
C40 N2 C41 C42 -83(3)
C40 N2 C41 C46 154(2)
N2 C41 C42 C43 178.6(19)
C46 C41 C42 C43 -60(3)
C41 C42 C43 C44 -51(3)
C42 C43 C44 C45 -66(4)
B3 O9 C47 C50 176.4(18)
B3 O9 C47 C48 -20(3)
O9 C47 C48 C49 -1(4)
C50 C47 C48 C49 161(2)
B3 O10 C49 C48 5(3)
B3 O10 C49 C57 -177.2(19)
C47 C48 C49 O10 8(4)
C47 C48 C49 C57 -169(2)
O9 C47 C50 C51 -14(3)
C48 C47 C50 C51 -177(2)
O9 C47 C50 C55 171(2)
C48 C47 C50 C55 8(4)
C47 C50 C51 C52 -174(2)
C55 C50 C51 C52 2(3)
C50 C51 C52 C53 -3(4)
C56 O11 C53 C54 -2(3)
C56 O11 C53 C52 -174.3(16)
C51 C52 C53 O11 177(2)
C51 C52 C53 C54 4(3)
O11 C53 C54 C55 -176(2)
C52 C53 C54 C55 -4(3)
C53 C54 C55 C50 3(4)
C47 C50 C55 C54 173(2)
C51 C50 C55 C54 -2(4)
O10 C49 C57 C62 -13(3)
C48 C49 C57 C62 164(2)
O10 C49 C57 C58 160(2)
C48 C49 C57 C58 -22(4)
C62 C57 C58 C59 0(4)
C49 C57 C58 C59 -174(3)
C57 C58 C59 C60 0(5)
C58 C59 C60 C61 -1(4)
C58 C59 C60 C63 -172(3)
C59 C60 C61 C62 2(3)
C63 C60 C61 C62 175(2)
C60 C61 C62 C57 -2(3)
C58 C57 C62 C61 2(3)
C49 C57 C62 C61 176(2)
C64 N3 C63 O12 -9(5)
C64 N3 C63 C60 -174(2)
C61 C60 C63 O12 -15(4)
C59 C60 C63 O12 158(3)
C61 C60 C63 N3 151(2)
C59 C60 C63 N3 -37(3)
C63 N3 C64 C65 -93(3)
C63 N3 C64 C69 131(3)
N3 C64 C65 C66 173(2)
C69 C64 C65 C66 -53(3)
C64 C65 C66 C67 -173(2)
C65 C66 C67 C68 -88(4)
B4 O13 C70 C71 -3(3)
B4 O13 C70 C73 180(2)
O13 C70 C71 C72 20(3)
C73 C70 C71 C72 -163(2)
C70 C71 C72 O14 -18(3)
C70 C71 C72 C80 162(2)
B4 O14 C72 C71 -1(3)
B4 O14 C72 C80 178.7(19)
O13 C70 C73 C78 179.8(19)
C71 C70 C73 C78 3(4)
O13 C70 C73 C74 1(3)
C71 C70 C73 C74 -175.1(19)
C78 C73 C74 C75 -2(3)
C70 C73 C74 C75 176.5(19)
C73 C74 C75 C76 6(3)
C79 O15 C76 C77 11(3)
C79 O15 C76 C75 178.2(17)
C74 C75 C76 O15 -178.4(19)
C74 C75 C76 C77 -11(3)
O15 C76 C77 C78 177.3(19)
C75 C76 C77 C78 11(3)
C70 C73 C78 C77 -176(2)
C74 C73 C78 C77 3(3)
C76 C77 C78 C73 -7(3)
C71 C72 C80 C81 16(3)
O14 C72 C80 C81 -163.1(17)
C71 C72 C80 C85 -162(2)
O14 C72 C80 C85 19(2)
C85 C80 C81 C82 -1(4)
C72 C80 C81 C82 -179(2)
C80 C81 C82 C83 10(4)
C81 C82 C83 C84 -11(3)
C81 C82 C83 C86 -179(2)
C82 C83 C84 C85 5(3)
C86 C83 C84 C85 173.7(18)
C81 C80 C85 C84 -4(3)
C72 C80 C85 C84 173.6(16)
C83 C84 C85 C80 2(3)
C87 N4 C86 O16 -6(4)
C87 N4 C86 C83 178(2)
C84 C83 C86 O16 14(3)
C82 C83 C86 O16 -178(2)
C84 C83 C86 N4 -169(2)
C82 C83 C86 N4 -1(3)
C86 N4 C87 C92 88(3)
C86 N4 C87 C88 -142(2)
N4 C87 C88 C89 60(3)
C92 C87 C88 C89 -173(2)
C87 C88 C89 C90 -172(2)
C88 C89 C90 C91 -178(2)
C3 O2 B1 O1 19(4)
C3 O2 B1 F2 141(2)
C3 O2 B1 F1 -102(3)
C1 O1 B1 O2 -14(4)
C1 O1 B1 F2 -139(2)
C1 O1 B1 F1 112(3)
C26 O6 B2 F3 95(2)
C26 O6 B2 F4 -138.2(18)
C26 O6 B2 O5 -37(2)
C24 O5 B2 F3 -98(2)
C24 O5 B2 O6 39(2)
C24 O5 B2 F4 147.3(14)
C47 O9 B3 F6 -91(2)
C47 O9 B3 F5 143.9(16)
C47 O9 B3 O10 30(2)
C49 O10 B3 F6 103(2)
C49 O10 B3 F5 -137.9(19)
C49 O10 B3 O9 -23(3)
C70 O13 B4 F7 -136(3)
C70 O13 B4 F8 94(3)
C70 O13 B4 O14 -12(4)
C72 O14 B4 F7 145.3(18)
C72 O14 B4 F8 -100(2)
C72 O14 B4 O13 13(3)
